data_4087661
loop_
_publ_author_name
'Zhang, Guangchao'
'Wang, Shaowu'
'Zhou, Shuangliu'
'Wei, Yun'
'Guo, Liping'
'Zhu, Xiancui'
'Zhang, Lijun'
'Gu, Xiaoxia'
'Mu, Xiaolong'

_publ_section_title
;
 Synthesis and Reactivity of Rare-Earth-Metal Monoalkyl Complexes
 Supported by Bidentate Indolyl Ligands and Their High Performance in
 Isoprene 1,4-cis Polymerization
;
_journal_issue 17
_journal_name_full Organometallics
_journal_page_first 4251
_journal_paper_doi 10.1021/acs.organomet.5b00467
_journal_volume 34
_journal_year 2015
_chemical_formula_sum 'C67 H81 Er N6'
_chemical_formula_weight 1137.64
_space_group_IT_number 2
_space_group_name_Hall '-P 1'
_space_group_name_H-M_alt 'P -1'
_symmetry_cell_setting triclinic
_symmetry_space_group_name_H-M 'P -1'
_atom_sites_solution_hydrogens geom
_atom_sites_solution_primary direct
_atom_sites_solution_secondary difmap
_audit_creation_method SHELXL-97
_cell_angle_alpha 94.1290(10)
_cell_angle_beta 92.7720(10)
_cell_angle_gamma 91.5330(10)
_cell_formula_units_Z 2
_cell_length_a 13.0375(9)
_cell_length_b 14.9016(11)
_cell_length_c 17.0671(12)
_cell_measurement_reflns_used 9911
_cell_measurement_temperature 293(2)
_cell_measurement_theta_max 27.67
_cell_measurement_theta_min 2.34
_cell_volume 3301.8(4)
_computing_cell_refinement 'Bruker SMART'
_computing_data_collection 'Bruker SMART'
_computing_data_reduction 'Bruker SAINT'
_computing_molecular_graphics 'Bruker SHELXTL'
_computing_publication_material 'Bruker SHELXTL'
_computing_structure_refinement 'SHELXL-97 (Sheldrick, 1997)'
_computing_structure_solution 'SHELXS-97 (Sheldrick, 1990)'
_diffrn_ambient_temperature 293(2)
_diffrn_measured_fraction_theta_full 0.965
_diffrn_measured_fraction_theta_max 0.965
_diffrn_measurement_device_type 'CCD area detector'
_diffrn_measurement_method 'phi and omega scans'
_diffrn_radiation_monochromator graphite
_diffrn_radiation_source 'fine-focus sealed tube'
_diffrn_radiation_type MoK\a
_diffrn_radiation_wavelength 0.71073
_diffrn_reflns_av_R_equivalents 0.0239
_diffrn_reflns_av_sigmaI/netI 0.0408
_diffrn_reflns_limit_h_max 15
_diffrn_reflns_limit_h_min -16
_diffrn_reflns_limit_k_max 19
_diffrn_reflns_limit_k_min -18
_diffrn_reflns_limit_l_max 22
_diffrn_reflns_limit_l_min -22
_diffrn_reflns_number 29017
_diffrn_reflns_theta_full 27.79
_diffrn_reflns_theta_max 27.79
_diffrn_reflns_theta_min 1.75
_exptl_absorpt_coefficient_mu 1.311
_exptl_absorpt_correction_T_max 0.8801
_exptl_absorpt_correction_T_min 0.8481
_exptl_absorpt_correction_type multi-scan
_exptl_crystal_colour colorless
_exptl_crystal_density_diffrn 1.144
_exptl_crystal_density_method 'not measured'
_exptl_crystal_description block
_exptl_crystal_F_000 1186
_exptl_crystal_size_max 0.13
_exptl_crystal_size_mid 0.12
_exptl_crystal_size_min 0.10
_platon_squeeze_details
;
;
_refine_diff_density_max 0.875
_refine_diff_density_min -0.668
_refine_diff_density_rms 0.069
_refine_ls_extinction_method none
_refine_ls_goodness_of_fit_ref 0.985
_refine_ls_hydrogen_treatment mixed
_refine_ls_matrix_type full
_refine_ls_number_parameters 683
_refine_ls_number_reflns 15086
_refine_ls_number_restraints 0
_refine_ls_restrained_S_all 0.985
_refine_ls_R_factor_all 0.0383
_refine_ls_R_factor_gt 0.0305
_refine_ls_shift/su_max 0.001
_refine_ls_shift/su_mean 0.000
_refine_ls_structure_factor_coef Fsqd
_refine_ls_weighting_details 'calc w=1/[\s^2^(Fo^2^)+(0.0482P)^2^+0.0000P] where P=(Fo^2^+2Fc^2^)/3'
_refine_ls_weighting_scheme calc
_refine_ls_wR_factor_gt 0.0778
_refine_ls_wR_factor_ref 0.0809
_reflns_number_gt 12981
_reflns_number_total 15086
_reflns_threshold_expression >2sigma(I)
_cod_data_source_file om5b00467_si_002.cif
_cod_data_source_block 140306b_0m-Er
_cod_depositor_comments
;
The following automatic conversions were performed:

data item '_symmetry_cell_setting' value 'Triclinic' was changed to
'triclinic' in accordance with the
/home/saulius/struct/COD-crude-data/automatic-downloads/DataCite-retrospective/ACS/depositions/lib/dictionaries/cif_core.dic
dictionary named 'cif_core.dic' version 2.4.2 last updated on
2011-04-26.

Automatic conversion script
Id: cif_fix_values 6909 2019-04-08 15:41:33Z antanas 
;
_cod_original_sg_symbol_H-M P-1
_cod_database_code 4087661

loop_
_symmetry_equiv_pos_as_xyz
'x, y, z'
'-x, -y, -z'

loop_
_atom_site_label
_atom_site_type_symbol
_atom_site_fract_x
_atom_site_fract_y
_atom_site_fract_z
_atom_site_U_iso_or_equiv
_atom_site_adp_type
_atom_site_occupancy
_atom_site_symmetry_multiplicity
_atom_site_calc_flag
_atom_site_refinement_flags
C1 C 0.5116(2) 0.64770(18) 0.39428(16) 0.0410(6) Uani 1 1 d .
C2 C 0.5901(2) 0.6754(2) 0.44818(17) 0.0489(7) Uani 1 1 d .
H2 H 0.6129 0.6460 0.4917 0.059 Uiso 1 1 calc R
C3 C 0.6288(2) 0.75740(19) 0.42405(18) 0.0474(7) Uani 1 1 d .
C4 C 0.7043(2) 0.8210(2) 0.4557(2) 0.0603(9) Uani 1 1 d .
H4 H 0.7415 0.8121 0.5022 0.072 Uiso 1 1 calc R
C5 C 0.7215(2) 0.8961(2) 0.4164(2) 0.0661(10) Uani 1 1 d .
H5 H 0.7700 0.9393 0.4373 0.079 Uiso 1 1 calc R
C6 C 0.6687(3) 0.9096(2) 0.3462(3) 0.0715(10) Uani 1 1 d .
H6 H 0.6846 0.9606 0.3203 0.086 Uiso 1 1 calc R
C7 C 0.5924(2) 0.8492(2) 0.3132(2) 0.0579(8) Uani 1 1 d .
H7 H 0.5566 0.8591 0.2663 0.069 Uiso 1 1 calc R
C8 C 0.57201(19) 0.77296(18) 0.35400(17) 0.0425(6) Uani 1 1 d .
C9 C 0.4409(2) 0.57367(18) 0.39800(16) 0.0432(6) Uani 1 1 d .
H9 H 0.4546 0.5311 0.4340 0.052 Uiso 1 1 calc R
C10 C 0.2904(2) 0.48700(17) 0.36467(17) 0.0423(6) Uani 1 1 d .
C11 C 0.2939(2) 0.40924(19) 0.31394(19) 0.0507(7) Uani 1 1 d .
C12 C 0.2261(3) 0.3380(2) 0.3262(3) 0.0718(10) Uani 1 1 d .
H12 H 0.2263 0.2858 0.2930 0.086 Uiso 1 1 calc R
C13 C 0.1600(3) 0.3430(2) 0.3850(3) 0.0787(11) Uani 1 1 d .
H13 H 0.1151 0.2949 0.3915 0.094 Uiso 1 1 calc R
C14 C 0.1594(3) 0.4193(2) 0.4350(2) 0.0666(9) Uani 1 1 d .
H14 H 0.1152 0.4212 0.4762 0.080 Uiso 1 1 calc R
C15 C 0.2231(2) 0.49387(19) 0.42607(19) 0.0491(7) Uani 1 1 d .
C16 C 0.2197(2) 0.5767(2) 0.4835(2) 0.0574(8) Uani 1 1 d .
H16 H 0.2508 0.6278 0.4592 0.069 Uiso 1 1 calc R
C17 C 0.2830(4) 0.5616(3) 0.5583(3) 0.1024(16) Uani 1 1 d .
H17A H 0.2751 0.6112 0.5964 0.154 Uiso 1 1 calc R
H17B H 0.3541 0.5574 0.5466 0.154 Uiso 1 1 calc R
H17C H 0.2599 0.5068 0.5790 0.154 Uiso 1 1 calc R
C18 C 0.1112(3) 0.6009(3) 0.5044(3) 0.0844(12) Uani 1 1 d .
H18A H 0.0677 0.5993 0.4572 0.127 Uiso 1 1 calc R
H18B H 0.1122 0.6602 0.5304 0.127 Uiso 1 1 calc R
H18C H 0.0852 0.5583 0.5387 0.127 Uiso 1 1 calc R
C19 C 0.3732(3) 0.3974(2) 0.2532(2) 0.0617(8) Uani 1 1 d .
H19 H 0.3952 0.4573 0.2391 0.074 Uiso 1 1 calc R
C20 C 0.3345(4) 0.3437(3) 0.1787(2) 0.0828(12) Uani 1 1 d .
H20A H 0.3194 0.2827 0.1901 0.124 Uiso 1 1 calc R
H20B H 0.3862 0.3444 0.1405 0.124 Uiso 1 1 calc R
H20C H 0.2733 0.3699 0.1581 0.124 Uiso 1 1 calc R
C21 C 0.4674(3) 0.3526(3) 0.2899(3) 0.0843(12) Uani 1 1 d .
H21A H 0.4970 0.3911 0.3330 0.126 Uiso 1 1 calc R
H21B H 0.5174 0.3427 0.2509 0.126 Uiso 1 1 calc R
H21C H 0.4465 0.2959 0.3085 0.126 Uiso 1 1 calc R
C22 C 0.2849(2) 0.56757(19) 0.11022(16) 0.0470(7) Uani 1 1 d .
C23 C 0.2165(3) 0.5133(2) 0.06267(18) 0.0624(9) Uani 1 1 d .
H23 H 0.2259 0.4907 0.0114 0.075 Uiso 1 1 calc R
C24 C 0.1307(2) 0.4987(2) 0.10634(18) 0.0562(8) Uani 1 1 d .
C25 C 0.0348(3) 0.4515(3) 0.0925(2) 0.0812(12) Uani 1 1 d .
H25 H 0.0179 0.4214 0.0438 0.097 Uiso 1 1 calc R
C26 C -0.0309(3) 0.4506(3) 0.1500(3) 0.0912(14) Uani 1 1 d .
H26 H -0.0929 0.4183 0.1409 0.109 Uiso 1 1 calc R
C27 C -0.0095(3) 0.4969(3) 0.2237(2) 0.0715(10) Uani 1 1 d .
H27 H -0.0575 0.4952 0.2622 0.086 Uiso 1 1 calc R
C28 C 0.0812(2) 0.5446(2) 0.23971(19) 0.0547(7) Uani 1 1 d .
H28 H 0.0956 0.5750 0.2887 0.066 Uiso 1 1 calc R
C29 C 0.1520(2) 0.54643(18) 0.18053(16) 0.0443(6) Uani 1 1 d .
C30 C 0.3839(2) 0.6021(2) 0.09357(16) 0.0500(7) Uani 1 1 d .
H30 H 0.4110 0.5847 0.0456 0.060 Uiso 1 1 calc R
C31 C 0.5384(2) 0.6836(2) 0.12183(17) 0.0510(7) Uani 1 1 d .
C32 C 0.5514(3) 0.7559(2) 0.0745(2) 0.0661(9) Uani 1 1 d .
C33 C 0.6507(4) 0.7789(3) 0.0563(3) 0.0969(15) Uani 1 1 d .
H33 H 0.6612 0.8260 0.0244 0.116 Uiso 1 1 calc R
C34 C 0.7328(4) 0.7348(4) 0.0835(3) 0.1151(19) Uani 1 1 d .
H34 H 0.7986 0.7533 0.0716 0.138 Uiso 1 1 calc R
C35 C 0.7204(3) 0.6627(3) 0.1288(3) 0.0869(13) Uani 1 1 d .
H35 H 0.7773 0.6317 0.1456 0.104 Uiso 1 1 calc R
C36 C 0.6224(2) 0.6362(2) 0.14937(19) 0.0580(8) Uani 1 1 d .
C37 C 0.6091(3) 0.5536(2) 0.19291(19) 0.0602(8) Uani 1 1 d .
H37 H 0.5414 0.5558 0.2154 0.072 Uiso 1 1 calc R
C38 C 0.6092(4) 0.4694(3) 0.1365(2) 0.0918(13) Uani 1 1 d .
H38A H 0.5524 0.4702 0.0987 0.138 Uiso 1 1 calc R
H38B H 0.6030 0.4169 0.1656 0.138 Uiso 1 1 calc R
H38C H 0.6723 0.4681 0.1098 0.138 Uiso 1 1 calc R
C39 C 0.6894(3) 0.5466(3) 0.2613(2) 0.0845(12) Uani 1 1 d .
H39A H 0.7563 0.5400 0.2408 0.127 Uiso 1 1 calc R
H39B H 0.6727 0.4952 0.2896 0.127 Uiso 1 1 calc R
H39C H 0.6893 0.6001 0.2961 0.127 Uiso 1 1 calc R
C40 C 0.4624(3) 0.8071(2) 0.0432(2) 0.0749(11) Uani 1 1 d .
H40 H 0.4005 0.7878 0.0686 0.090 Uiso 1 1 calc R
C41 C 0.4454(4) 0.7857(5) -0.0459(3) 0.131(2) Uani 1 1 d .
H41A H 0.5089 0.7945 -0.0709 0.197 Uiso 1 1 calc R
H41B H 0.3950 0.8250 -0.0664 0.197 Uiso 1 1 calc R
H41C H 0.4215 0.7243 -0.0562 0.197 Uiso 1 1 calc R
C42 C 0.4794(5) 0.9070(3) 0.0624(4) 0.135(2) Uani 1 1 d .
H42A H 0.4726 0.9208 0.1176 0.203 Uiso 1 1 calc R
H42B H 0.4293 0.9389 0.0331 0.203 Uiso 1 1 calc R
H42C H 0.5471 0.9247 0.0485 0.203 Uiso 1 1 calc R
C43 C 0.2263(2) 0.83831(17) 0.28922(15) 0.0395(6) Uani 1 1 d .
H43 H 0.1861 0.8884 0.2979 0.047 Uiso 1 1 calc R
C44 C 0.1811(2) 0.80232(18) 0.41391(16) 0.0415(6) Uani 1 1 d .
C45 C 0.0729(2) 0.8064(2) 0.41077(18) 0.0511(7) Uani 1 1 d .
C46 C 0.0254(3) 0.8337(2) 0.4788(2) 0.0657(9) Uani 1 1 d .
H46 H -0.0458 0.8370 0.4774 0.079 Uiso 1 1 calc R
C47 C 0.0799(3) 0.8557(2) 0.5477(2) 0.0700(10) Uani 1 1 d .
H47 H 0.0459 0.8747 0.5923 0.084 Uiso 1 1 calc R
C48 C 0.1849(3) 0.8501(2) 0.55163(18) 0.0594(8) Uani 1 1 d .
H48 H 0.2213 0.8644 0.5993 0.071 Uiso 1 1 calc R
C49 C 0.2378(2) 0.82314(18) 0.48518(16) 0.0457(6) Uani 1 1 d .
C50 C 0.3543(2) 0.8227(2) 0.48853(17) 0.0491(7) Uani 1 1 d .
H50 H 0.3743 0.7745 0.4506 0.059 Uiso 1 1 calc R
C51 C 0.3995(3) 0.9103(2) 0.4634(3) 0.0765(11) Uani 1 1 d .
H51A H 0.3816 0.9591 0.4995 0.115 Uiso 1 1 calc R
H51B H 0.3725 0.9204 0.4115 0.115 Uiso 1 1 calc R
H51C H 0.4729 0.9069 0.4632 0.115 Uiso 1 1 calc R
C52 C 0.4022(3) 0.8034(3) 0.5689(2) 0.0885(13) Uani 1 1 d .
H52A H 0.4753 0.7997 0.5658 0.133 Uiso 1 1 calc R
H52B H 0.3744 0.7474 0.5843 0.133 Uiso 1 1 calc R
H52C H 0.3869 0.8511 0.6071 0.133 Uiso 1 1 calc R
C53 C 0.0064(2) 0.7810(3) 0.3362(2) 0.0643(9) Uani 1 1 d .
H53 H 0.0515 0.7549 0.2968 0.077 Uiso 1 1 calc R
C54 C -0.0415(3) 0.8629(3) 0.3027(3) 0.0932(14) Uani 1 1 d .
H54A H -0.0820 0.8929 0.3415 0.140 Uiso 1 1 calc R
H54B H -0.0845 0.8440 0.2569 0.140 Uiso 1 1 calc R
H54C H 0.0118 0.9034 0.2884 0.140 Uiso 1 1 calc R
C55 C -0.0779(3) 0.7105(3) 0.3475(3) 0.0887(13) Uani 1 1 d .
H55A H -0.1277 0.7364 0.3813 0.133 Uiso 1 1 calc R
H55B H -0.0481 0.6600 0.3709 0.133 Uiso 1 1 calc R
H55C H -0.1107 0.6909 0.2974 0.133 Uiso 1 1 calc R
C56 C 0.2539(2) 0.89342(18) 0.16807(16) 0.0438(6) Uani 1 1 d .
C57 C 0.1990(2) 0.8686(2) 0.09731(18) 0.0541(7) Uani 1 1 d .
C58 C 0.1773(3) 0.9355(3) 0.0452(2) 0.0754(11) Uani 1 1 d .
H58 H 0.1407 0.9197 -0.0021 0.090 Uiso 1 1 calc R
C59 C 0.2089(3) 1.0233(3) 0.0625(2) 0.0843(12) Uani 1 1 d .
H59 H 0.1934 1.0668 0.0277 0.101 Uiso 1 1 calc R
C60 C 0.2641(3) 1.0465(2) 0.1323(2) 0.0779(11) Uani 1 1 d .
H60 H 0.2855 1.1062 0.1441 0.093 Uiso 1 1 calc R
C61 C 0.2887(3) 0.9836(2) 0.18529(19) 0.0567(8) Uani 1 1 d .
C62 C 0.3533(3) 1.0144(2) 0.2602(2) 0.0712(10) Uani 1 1 d .
H62 H 0.3732 0.9604 0.2860 0.085 Uiso 1 1 calc R
C63 C 0.4513(4) 1.0660(3) 0.2444(3) 0.1050(16) Uani 1 1 d .
H63A H 0.4342 1.1205 0.2207 0.157 Uiso 1 1 calc R
H63B H 0.4914 1.0297 0.2095 0.157 Uiso 1 1 calc R
H63C H 0.4902 1.0806 0.2931 0.157 Uiso 1 1 calc R
C64 C 0.2915(4) 1.0714(3) 0.3175(3) 0.1068(17) Uani 1 1 d .
H64A H 0.2606 1.1192 0.2908 0.160 Uiso 1 1 calc R
H64B H 0.3362 1.0964 0.3604 0.160 Uiso 1 1 calc R
H64C H 0.2387 1.0344 0.3374 0.160 Uiso 1 1 calc R
C65 C 0.1568(3) 0.7731(2) 0.07741(19) 0.0628(9) Uani 1 1 d .
H65 H 0.1993 0.7332 0.1076 0.075 Uiso 1 1 calc R
C66 C 0.1616(4) 0.7408(3) -0.0092(2) 0.0886(13) Uani 1 1 d .
H66A H 0.1502 0.6767 -0.0153 0.133 Uiso 1 1 calc R
H66B H 0.2280 0.7560 -0.0272 0.133 Uiso 1 1 calc R
H66C H 0.1096 0.7694 -0.0395 0.133 Uiso 1 1 calc R
C67 C 0.0489(3) 0.7628(3) 0.1034(3) 0.1020(16) Uani 1 1 d .
H67A H 0.0063 0.8057 0.0792 0.153 Uiso 1 1 calc R
H67B H 0.0487 0.7732 0.1595 0.153 Uiso 1 1 calc R
H67C H 0.0227 0.7030 0.0880 0.153 Uiso 1 1 calc R
Er1 Er 0.342351(8) 0.690980(7) 0.264801(6) 0.03345(4) Uani 1 1 d .
N1 N 0.27308(17) 0.82664(14) 0.22252(12) 0.0392(5) Uani 1 1 d .
N2 N 0.23538(16) 0.78020(14) 0.34389(12) 0.0371(5) Uani 1 1 d .
N3 N 0.49745(16) 0.70625(14) 0.33525(13) 0.0398(5) Uani 1 1 d .
N4 N 0.35804(16) 0.56386(14) 0.35281(13) 0.0383(5) Uani 1 1 d .
N5 N 0.24643(17) 0.58893(14) 0.18356(13) 0.0408(5) Uani 1 1 d .
N6 N 0.43707(17) 0.65662(15) 0.14297(13) 0.0430(5) Uani 1 1 d .

loop_
_atom_site_aniso_label
_atom_site_aniso_U_11
_atom_site_aniso_U_22
_atom_site_aniso_U_33
_atom_site_aniso_U_23
_atom_site_aniso_U_13
_atom_site_aniso_U_12
C1 0.0392(13) 0.0393(14) 0.0441(15) 0.0011(11) 0.0016(11) 0.0013(11)
C2 0.0442(15) 0.0546(17) 0.0474(16) 0.0016(13) -0.0025(12) 0.0047(13)
C3 0.0392(14) 0.0482(16) 0.0529(17) -0.0091(13) 0.0042(12) -0.0006(12)
C4 0.0428(16) 0.062(2) 0.072(2) -0.0200(17) -0.0015(15) -0.0002(14)
C5 0.0468(18) 0.057(2) 0.090(3) -0.0250(19) 0.0088(17) -0.0100(15)
C6 0.067(2) 0.0472(19) 0.100(3) -0.0005(18) 0.021(2) -0.0134(16)
C7 0.0564(18) 0.0492(17) 0.069(2) 0.0065(15) 0.0127(15) -0.0031(14)
C8 0.0352(13) 0.0407(14) 0.0513(16) -0.0034(12) 0.0103(11) -0.0016(11)
C9 0.0468(15) 0.0421(15) 0.0415(15) 0.0074(11) 0.0032(12) 0.0035(11)
C10 0.0418(14) 0.0356(13) 0.0502(16) 0.0129(11) -0.0019(12) -0.0035(11)
C11 0.0556(17) 0.0375(15) 0.0595(18) 0.0077(13) 0.0023(14) 0.0001(12)
C12 0.082(2) 0.0371(17) 0.096(3) 0.0030(17) 0.009(2) -0.0122(16)
C13 0.076(2) 0.050(2) 0.111(3) 0.019(2) 0.013(2) -0.0223(18)
C14 0.060(2) 0.056(2) 0.087(3) 0.0217(18) 0.0203(18) -0.0088(16)
C15 0.0488(16) 0.0426(15) 0.0578(18) 0.0153(13) 0.0056(13) -0.0009(12)
C16 0.0584(19) 0.0529(18) 0.062(2) 0.0068(15) 0.0127(15) -0.0001(14)
C17 0.127(4) 0.106(4) 0.070(3) -0.014(2) -0.014(3) 0.029(3)
C18 0.073(3) 0.075(3) 0.110(3) 0.018(2) 0.037(2) 0.010(2)
C19 0.082(2) 0.0380(16) 0.065(2) 0.0008(14) 0.0070(17) 0.0021(15)
C20 0.115(3) 0.056(2) 0.076(3) -0.0063(19) 0.006(2) 0.010(2)
C21 0.073(3) 0.089(3) 0.093(3) 0.007(2) 0.013(2) 0.021(2)
C22 0.0604(17) 0.0433(15) 0.0362(14) -0.0004(11) 0.0039(12) -0.0109(13)
C23 0.080(2) 0.065(2) 0.0390(16) -0.0093(14) 0.0017(15) -0.0209(17)
C24 0.0634(19) 0.0553(18) 0.0474(17) -0.0026(14) -0.0025(14) -0.0162(15)
C25 0.078(3) 0.089(3) 0.070(2) -0.014(2) -0.009(2) -0.037(2)
C26 0.065(2) 0.111(3) 0.092(3) -0.005(3) -0.006(2) -0.045(2)
C27 0.0512(19) 0.091(3) 0.072(2) 0.001(2) 0.0137(17) -0.0164(18)
C28 0.0490(17) 0.0586(19) 0.0556(18) 0.0011(14) 0.0033(14) -0.0074(14)
C29 0.0474(15) 0.0404(14) 0.0442(15) 0.0042(11) -0.0045(12) -0.0085(11)
C30 0.0614(18) 0.0544(17) 0.0339(14) -0.0011(12) 0.0106(12) -0.0084(14)
C31 0.0545(17) 0.0555(17) 0.0428(16) -0.0016(13) 0.0150(13) -0.0127(14)
C32 0.069(2) 0.065(2) 0.066(2) 0.0080(17) 0.0254(17) -0.0137(17)
C33 0.084(3) 0.089(3) 0.125(4) 0.040(3) 0.039(3) -0.017(2)
C34 0.067(3) 0.142(5) 0.141(5) 0.039(4) 0.031(3) -0.034(3)
C35 0.055(2) 0.109(3) 0.099(3) 0.022(3) 0.015(2) -0.007(2)
C36 0.0500(17) 0.075(2) 0.0485(17) 0.0000(15) 0.0113(14) -0.0066(15)
C37 0.0563(19) 0.076(2) 0.0493(18) 0.0067(16) 0.0094(14) 0.0068(16)
C38 0.133(4) 0.082(3) 0.062(2) 0.001(2) 0.019(2) 0.005(3)
C39 0.070(2) 0.121(4) 0.065(2) 0.017(2) 0.0027(19) 0.020(2)
C40 0.085(3) 0.061(2) 0.085(3) 0.0237(19) 0.037(2) 0.0044(19)
C41 0.123(5) 0.184(6) 0.091(4) 0.028(4) 0.007(3) 0.035(4)
C42 0.144(5) 0.065(3) 0.204(7) 0.028(4) 0.057(5) 0.000(3)
C43 0.0405(13) 0.0345(13) 0.0435(14) 0.0015(11) 0.0034(11) 0.0033(10)
C44 0.0466(15) 0.0390(14) 0.0396(14) 0.0017(11) 0.0089(11) 0.0044(11)
C45 0.0501(16) 0.0543(18) 0.0502(17) 0.0051(13) 0.0094(13) 0.0078(13)
C46 0.0538(19) 0.082(2) 0.063(2) -0.0009(18) 0.0210(16) 0.0100(17)
C47 0.077(2) 0.076(2) 0.059(2) -0.0076(17) 0.0353(18) 0.0089(19)
C48 0.070(2) 0.065(2) 0.0425(16) -0.0075(14) 0.0135(15) 0.0059(16)
C49 0.0545(16) 0.0403(14) 0.0430(15) 0.0008(11) 0.0107(12) 0.0039(12)
C50 0.0517(16) 0.0502(16) 0.0436(15) -0.0100(12) 0.0010(12) 0.0055(13)
C51 0.058(2) 0.068(2) 0.101(3) -0.010(2) 0.011(2) -0.0078(17)
C52 0.080(3) 0.125(4) 0.058(2) 0.003(2) -0.014(2) 0.008(2)
C53 0.0397(16) 0.089(3) 0.064(2) 0.0024(18) 0.0044(14) 0.0111(16)
C54 0.068(2) 0.138(4) 0.079(3) 0.029(3) 0.005(2) 0.033(3)
C55 0.057(2) 0.118(4) 0.089(3) -0.011(3) 0.007(2) -0.006(2)
C56 0.0495(15) 0.0396(14) 0.0436(15) 0.0104(11) 0.0029(12) 0.0028(11)
C57 0.0651(19) 0.0527(18) 0.0454(16) 0.0144(13) -0.0012(14) -0.0071(14)
C58 0.092(3) 0.076(2) 0.059(2) 0.0280(18) -0.0165(19) -0.007(2)
C59 0.114(3) 0.067(2) 0.074(3) 0.040(2) -0.016(2) -0.003(2)
C60 0.102(3) 0.0421(18) 0.091(3) 0.0202(18) 0.000(2) -0.0016(18)
C61 0.072(2) 0.0408(16) 0.0575(19) 0.0077(13) -0.0021(15) 0.0015(14)
C62 0.104(3) 0.0414(17) 0.066(2) 0.0004(15) -0.010(2) -0.0082(18)
C63 0.122(4) 0.071(3) 0.116(4) -0.003(3) -0.023(3) -0.033(3)
C64 0.167(5) 0.061(3) 0.090(3) -0.017(2) 0.010(3) 0.007(3)
C65 0.080(2) 0.059(2) 0.0480(18) 0.0108(15) -0.0136(16) -0.0164(17)
C66 0.109(3) 0.097(3) 0.056(2) -0.004(2) -0.005(2) -0.027(3)
C67 0.091(3) 0.106(4) 0.108(4) -0.004(3) 0.024(3) -0.035(3)
Er1 0.03704(7) 0.03112(6) 0.03196(6) 0.00067(4) 0.00330(4) -0.00152(4)
N1 0.0483(12) 0.0349(11) 0.0346(11) 0.0042(9) 0.0017(9) -0.0008(9)
N2 0.0411(11) 0.0359(11) 0.0347(11) 0.0024(9) 0.0042(9) 0.0037(9)
N3 0.0384(11) 0.0388(12) 0.0421(12) 0.0015(9) 0.0061(9) -0.0019(9)
N4 0.0395(11) 0.0336(11) 0.0423(12) 0.0047(9) 0.0050(9) -0.0002(9)
N5 0.0445(12) 0.0388(12) 0.0387(12) 0.0019(9) 0.0023(9) -0.0045(9)
N6 0.0474(13) 0.0432(12) 0.0388(12) 0.0022(9) 0.0109(10) -0.0066(10)

loop_
_atom_type_symbol
_atom_type_description
_atom_type_scat_dispersion_real
_atom_type_scat_dispersion_imag
_atom_type_scat_source
C C 0.0033 0.0016 'International Tables Vol C Tables 4.2.6.8 and 6.1.1.4'
H H 0.0000 0.0000 'International Tables Vol C Tables 4.2.6.8 and 6.1.1.4'
Er Er -0.2586 4.9576 'International Tables Vol C Tables 4.2.6.8 and 6.1.1.4'
N N 0.0061 0.0033 'International Tables Vol C Tables 4.2.6.8 and 6.1.1.4'

loop_
_geom_angle_atom_site_label_1
_geom_angle_atom_site_label_2
_geom_angle_atom_site_label_3
_geom_angle
C2 C1 N3 113.0(2)
C2 C1 C9 127.4(3)
N3 C1 C9 119.3(2)
C1 C2 C3 106.0(3)
C1 C2 H2 127.0
C3 C2 H2 127.0
C2 C3 C4 134.0(3)
C2 C3 C8 106.1(2)
C4 C3 C8 119.9(3)
C5 C4 C3 118.4(3)
C5 C4 H4 120.8
C3 C4 H4 120.8
C4 C5 C6 121.7(3)
C4 C5 H5 119.2
C6 C5 H5 119.2
C5 C6 C7 122.0(3)
C5 C6 H6 119.0
C7 C6 H6 119.0
C6 C7 C8 116.9(3)
C6 C7 H7 121.6
C8 C7 H7 121.5
N3 C8 C7 127.6(3)
N3 C8 C3 111.4(2)
C7 C8 C3 121.0(3)
N4 C9 C1 122.1(3)
N4 C9 H9 119.0
C1 C9 H9 119.0
C15 C10 C11 122.1(2)
C15 C10 N4 118.8(2)
C11 C10 N4 119.1(3)
C12 C11 C10 117.3(3)
C12 C11 C19 120.0(3)
C10 C11 C19 122.5(3)
C13 C12 C11 121.8(3)
C13 C12 H12 119.1
C11 C12 H12 119.1
C12 C13 C14 119.8(3)
C12 C13 H13 120.1
C14 C13 H13 120.1
C13 C14 C15 122.0(3)
C13 C14 H14 119.0
C15 C14 H14 119.0
C14 C15 C10 117.0(3)
C14 C15 C16 119.9(3)
C10 C15 C16 123.1(3)
C17 C16 C18 109.3(3)
C17 C16 C15 109.6(3)
C18 C16 C15 113.2(3)
C17 C16 H16 108.2
C18 C16 H16 108.2
C15 C16 H16 108.2
C16 C17 H17A 109.5
C16 C17 H17B 109.5
H17A C17 H17B 109.5
C16 C17 H17C 109.5
H17A C17 H17C 109.5
H17B C17 H17C 109.5
C16 C18 H18A 109.5
C16 C18 H18B 109.5
H18A C18 H18B 109.5
C16 C18 H18C 109.5
H18A C18 H18C 109.5
H18B C18 H18C 109.5
C11 C19 C20 113.9(3)
C11 C19 C21 108.9(3)
C20 C19 C21 110.0(3)
C11 C19 H19 107.9
C20 C19 H19 107.9
C21 C19 H19 107.9
C19 C20 H20A 109.5
C19 C20 H20B 109.5
H20A C20 H20B 109.5
C19 C20 H20C 109.5
H20A C20 H20C 109.5
H20B C20 H20C 109.5
C19 C21 H21A 109.5
C19 C21 H21B 109.5
H21A C21 H21B 109.5
C19 C21 H21C 109.5
H21A C21 H21C 109.5
H21B C21 H21C 109.5
C23 C22 N5 111.5(3)
C23 C22 C30 129.2(3)
N5 C22 C30 119.3(2)
C22 C23 C24 106.9(3)
C22 C23 H23 126.6
C24 C23 H23 126.6
C23 C24 C29 105.9(2)
C23 C24 C25 135.6(3)
C29 C24 C25 118.5(3)
C26 C25 C24 119.5(3)
C26 C25 H25 120.3
C24 C25 H25 120.3
C25 C26 C27 122.1(3)
C25 C26 H26 119.0
C27 C26 H26 119.0
C28 C27 C26 120.8(3)
C28 C27 H27 119.6
C26 C27 H27 119.6
C27 C28 C29 118.4(3)
C27 C28 H28 120.8
C29 C28 H28 120.8
N5 C29 C28 128.4(3)
N5 C29 C24 111.0(3)
C28 C29 C24 120.7(3)
N6 C30 C22 122.1(3)
N6 C30 H30 118.9
C22 C30 H30 118.9
C36 C31 C32 121.3(3)
C36 C31 N6 118.6(3)
C32 C31 N6 120.1(3)
C33 C32 C31 117.5(4)
C33 C32 C40 120.1(4)
C31 C32 C40 122.4(3)
C34 C33 C32 121.9(4)
C34 C33 H33 119.0
C32 C33 H33 119.0
C33 C34 C35 120.8(4)
C33 C34 H34 119.6
C35 C34 H34 119.6
C34 C35 C36 120.1(4)
C34 C35 H35 119.9
C36 C35 H35 119.9
C35 C36 C31 118.3(3)
C35 C36 C37 119.5(3)
C31 C36 C37 121.9(3)
C36 C37 C38 110.5(3)
C36 C37 C39 113.9(3)
C38 C37 C39 110.1(3)
C36 C37 H37 107.4
C38 C37 H37 107.4
C39 C37 H37 107.4
C37 C38 H38A 109.5
C37 C38 H38B 109.5
H38A C38 H38B 109.5
C37 C38 H38C 109.5
H38A C38 H38C 109.5
H38B C38 H38C 109.5
C37 C39 H39A 109.5
C37 C39 H39B 109.5
H39A C39 H39B 109.5
C37 C39 H39C 109.5
H39A C39 H39C 109.5
H39B C39 H39C 109.5
C32 C40 C42 110.9(4)
C32 C40 C41 110.3(4)
C42 C40 C41 110.7(4)
C32 C40 H40 108.3
C42 C40 H40 108.3
C41 C40 H40 108.3
C40 C41 H41A 109.5
C40 C41 H41B 109.5
H41A C41 H41B 109.5
C40 C41 H41C 109.5
H41A C41 H41C 109.5
H41B C41 H41C 109.5
C40 C42 H42A 109.5
C40 C42 H42B 109.5
H42A C42 H42B 109.5
C40 C42 H42C 109.5
H42A C42 H42C 109.5
H42B C42 H42C 109.5
N1 C43 N2 121.2(2)
N1 C43 H43 119.4
N2 C43 H43 119.4
C49 C44 C45 120.2(3)
C49 C44 N2 118.9(2)
C45 C44 N2 120.9(2)
C46 C45 C44 118.3(3)
C46 C45 C53 118.7(3)
C44 C45 C53 122.9(3)
C47 C46 C45 121.8(3)
C47 C46 H46 119.1
C45 C46 H46 119.1
C46 C47 C48 120.2(3)
C46 C47 H47 119.9
C48 C47 H47 119.9
C47 C48 C49 121.0(3)
C47 C48 H48 119.5
C49 C48 H48 119.5
C48 C49 C44 118.4(3)
C48 C49 C50 120.8(3)
C44 C49 C50 120.7(2)
C51 C50 C49 111.2(3)
C51 C50 C52 109.6(3)
C49 C50 C52 113.9(3)
C51 C50 H50 107.3
C49 C50 H50 107.3
C52 C50 H50 107.3
C50 C51 H51A 109.5
C50 C51 H51B 109.5
H51A C51 H51B 109.5
C50 C51 H51C 109.5
H51A C51 H51C 109.5
H51B C51 H51C 109.5
C50 C52 H52A 109.5
C50 C52 H52B 109.5
H52A C52 H52B 109.5
C50 C52 H52C 109.5
H52A C52 H52C 109.5
H52B C52 H52C 109.5
C54 C53 C45 111.9(3)
C54 C53 C55 109.4(3)
C45 C53 C55 113.2(3)
C54 C53 H53 107.4
C45 C53 H53 107.4
C55 C53 H53 107.4
C53 C54 H54A 109.5
C53 C54 H54B 109.5
H54A C54 H54B 109.5
C53 C54 H54C 109.5
H54A C54 H54C 109.5
H54B C54 H54C 109.5
C53 C55 H55A 109.5
C53 C55 H55B 109.5
H55A C55 H55B 109.5
C53 C55 H55C 109.5
H55A C55 H55C 109.5
H55B C55 H55C 109.5
C57 C56 C61 119.9(3)
C57 C56 N1 119.0(2)
C61 C56 N1 121.1(2)
C56 C57 C58 118.6(3)
C56 C57 C65 121.9(3)
C58 C57 C65 119.4(3)
C59 C58 C57 121.5(3)
C59 C58 H58 119.3
C57 C58 H58 119.3
C58 C59 C60 119.2(3)
C58 C59 H59 120.4
C60 C59 H59 120.4
C59 C60 C61 121.9(3)
C59 C60 H60 119.0
C61 C60 H60 119.0
C60 C61 C56 118.8(3)
C60 C61 C62 118.6(3)
C56 C61 C62 122.6(3)
C63 C62 C64 109.2(3)
C63 C62 C61 113.3(3)
C64 C62 C61 111.4(4)
C63 C62 H62 107.5
C64 C62 H62 107.5
C61 C62 H62 107.5
C62 C63 H63A 109.5
C62 C63 H63B 109.5
H63A C63 H63B 109.5
C62 C63 H63C 109.5
H63A C63 H63C 109.5
H63B C63 H63C 109.5
C62 C64 H64A 109.5
C62 C64 H64B 109.5
H64A C64 H64B 109.5
C62 C64 H64C 109.5
H64A C64 H64C 109.5
H64B C64 H64C 109.5
C67 C65 C57 110.9(3)
C67 C65 C66 110.1(3)
C57 C65 C66 114.1(3)
C67 C65 H65 107.1
C57 C65 H65 107.1
C66 C65 H65 107.1
C65 C66 H66A 109.5
C65 C66 H66B 109.5
H66A C66 H66B 109.5
C65 C66 H66C 109.5
H66A C66 H66C 109.5
H66B C66 H66C 109.5
C65 C67 H67A 109.5
C65 C67 H67B 109.5
H67A C67 H67B 109.5
C65 C67 H67C 109.5
H67A C67 H67C 109.5
H67B C67 H67C 109.5
N5 Er1 N3 141.08(8)
N5 Er1 N2 110.56(8)
N3 Er1 N2 102.21(7)
N5 Er1 N1 99.46(7)
N3 Er1 N1 115.74(7)
N2 Er1 N1 58.13(7)
N5 Er1 N6 71.32(7)
N3 Er1 N6 88.90(8)
N2 Er1 N6 152.95(8)
N1 Er1 N6 94.83(8)
N5 Er1 N4 84.32(7)
N3 Er1 N4 71.07(7)
N2 Er1 N4 97.06(7)
N1 Er1 N4 154.76(8)
N6 Er1 N4 109.91(7)
C43 N1 C56 115.1(2)
C43 N1 Er1 89.83(16)
C56 N1 Er1 155.04(18)
C43 N2 C44 115.0(2)
C43 N2 Er1 90.81(16)
C44 N2 Er1 154.14(17)
C8 N3 C1 103.6(2)
C8 N3 Er1 137.40(18)
C1 N3 Er1 115.64(16)
C9 N4 C10 116.5(2)
C9 N4 Er1 110.93(17)
C10 N4 Er1 132.45(16)
C29 N5 C22 104.8(2)
C29 N5 Er1 138.75(18)
C22 N5 Er1 115.96(16)
C30 N6 C31 117.5(2)
C30 N6 Er1 111.03(18)
C31 N6 Er1 131.44(17)

loop_
_geom_bond_atom_site_label_1
_geom_bond_atom_site_label_2
_geom_bond_distance
C1 C2 1.377(4)
C1 N3 1.388(3)
C1 C9 1.426(4)
C2 C3 1.405(4)
C2 H2 0.9300
C3 C4 1.409(4)
C3 C8 1.412(4)
C4 C5 1.364(5)
C4 H4 0.9300
C5 C6 1.382(6)
C5 H5 0.9300
C6 C7 1.394(5)
C6 H6 0.9300
C7 C8 1.401(4)
C7 H7 0.9300
C8 N3 1.381(3)
C9 N4 1.295(3)
C9 H9 0.9300
C10 C15 1.399(4)
C10 C11 1.399(4)
C10 N4 1.459(3)
C11 C12 1.397(4)
C11 C19 1.504(5)
C12 C13 1.354(5)
C12 H12 0.9300
C13 C14 1.371(5)
C13 H13 0.9300
C14 C15 1.391(4)
C14 H14 0.9300
C15 C16 1.522(4)
C16 C17 1.520(5)
C16 C18 1.522(5)
C16 H16 0.9800
C17 H17A 0.9600
C17 H17B 0.9600
C17 H17C 0.9600
C18 H18A 0.9600
C18 H18B 0.9600
C18 H18C 0.9600
C19 C20 1.510(5)
C19 C21 1.542(5)
C19 H19 0.9800
C20 H20A 0.9600
C20 H20B 0.9600
C20 H20C 0.9600
C21 H21A 0.9600
C21 H21B 0.9600
C21 H21C 0.9600
C22 C23 1.381(4)
C22 N5 1.390(3)
C22 C30 1.425(4)
C23 C24 1.395(5)
C23 H23 0.9300
C24 C29 1.419(4)
C24 C25 1.420(4)
C25 C26 1.333(6)
C25 H25 0.9300
C26 C27 1.402(5)
C26 H26 0.9300
C27 C28 1.369(4)
C27 H27 0.9300
C28 C29 1.402(4)
C28 H28 0.9300
C29 N5 1.366(3)
C30 N6 1.291(3)
C30 H30 0.9300
C31 C36 1.399(5)
C31 C32 1.404(5)
C31 N6 1.441(3)
C32 C33 1.386(5)
C32 C40 1.504(5)
C33 C34 1.352(7)
C33 H33 0.9300
C34 C35 1.377(7)
C34 H34 0.9300
C35 C36 1.395(5)
C35 H35 0.9300
C36 C37 1.493(5)
C37 C38 1.526(5)
C37 C39 1.541(5)
C37 H37 0.9800
C38 H38A 0.9600
C38 H38B 0.9600
C38 H38C 0.9600
C39 H39A 0.9600
C39 H39B 0.9600
C39 H39C 0.9600
C40 C42 1.508(6)
C40 C41 1.536(6)
C40 H40 0.9800
C41 H41A 0.9600
C41 H41B 0.9600
C41 H41C 0.9600
C42 H42A 0.9600
C42 H42B 0.9600
C42 H42C 0.9600
C43 N1 1.320(3)
C43 N2 1.321(3)
C43 H43 0.9300
C44 C49 1.403(4)
C44 C45 1.412(4)
C44 N2 1.440(3)
C45 C46 1.383(4)
C45 C53 1.523(4)
C46 C47 1.359(5)
C46 H46 0.9300
C47 C48 1.372(5)
C47 H47 0.9300
C48 C49 1.396(4)
C48 H48 0.9300
C49 C50 1.517(4)
C50 C51 1.517(5)
C50 C52 1.529(4)
C50 H50 0.9800
C51 H51A 0.9600
C51 H51B 0.9600
C51 H51C 0.9600
C52 H52A 0.9600
C52 H52B 0.9600
C52 H52C 0.9600
C53 C54 1.521(5)
C53 C55 1.529(5)
C53 H53 0.9800
C54 H54A 0.9600
C54 H54B 0.9600
C54 H54C 0.9600
C55 H55A 0.9600
C55 H55B 0.9600
C55 H55C 0.9600
C56 C57 1.395(4)
C56 C61 1.413(4)
C56 N1 1.428(3)
C57 C58 1.408(4)
C57 C65 1.522(4)
C58 C59 1.368(5)
C58 H58 0.9300
C59 C60 1.379(5)
C59 H59 0.9300
C60 C61 1.380(5)
C60 H60 0.9300
C61 C62 1.532(5)
C62 C63 1.519(6)
C62 C64 1.522(6)
C62 H62 0.9800
C63 H63A 0.9600
C63 H63B 0.9600
C63 H63C 0.9600
C64 H64A 0.9600
C64 H64B 0.9600
C64 H64C 0.9600
C65 C67 1.502(5)
C65 C66 1.525(5)
C65 H65 0.9800
C66 H66A 0.9600
C66 H66B 0.9600
C66 H66C 0.9600
C67 H67A 0.9600
C67 H67B 0.9600
C67 H67C 0.9600
Er1 N5 2.286(2)
Er1 N3 2.299(2)
Er1 N2 2.357(2)
Er1 N1 2.381(2)
Er1 N6 2.498(2)
Er1 N4 2.507(2)

loop_
_geom_torsion_atom_site_label_1
_geom_torsion_atom_site_label_2
_geom_torsion_atom_site_label_3
_geom_torsion_atom_site_label_4
_geom_torsion
N3 C1 C2 C3 0.9(3)
C9 C1 C2 C3 -172.3(3)
C1 C2 C3 C4 176.1(3)
C1 C2 C3 C8 -1.8(3)
C2 C3 C4 C5 -178.8(3)
C8 C3 C4 C5 -1.0(4)
C3 C4 C5 C6 -1.5(5)
C4 C5 C6 C7 2.5(6)
C5 C6 C7 C8 -0.7(5)
C6 C7 C8 N3 176.7(3)
C6 C7 C8 C3 -1.8(4)
C2 C3 C8 N3 2.2(3)
C4 C3 C8 N3 -176.1(3)
C2 C3 C8 C7 -179.0(3)
C4 C3 C8 C7 2.7(4)
C2 C1 C9 N4 166.1(3)
N3 C1 C9 N4 -6.8(4)
C15 C10 C11 C12 0.8(5)
N4 C10 C11 C12 -178.5(3)
C15 C10 C11 C19 -173.5(3)
N4 C10 C11 C19 7.3(4)
C10 C11 C12 C13 -0.6(6)
C19 C11 C12 C13 173.8(4)
C11 C12 C13 C14 -0.7(6)
C12 C13 C14 C15 1.9(6)
C13 C14 C15 C10 -1.7(5)
C13 C14 C15 C16 -179.7(3)
C11 C10 C15 C14 0.3(4)
N4 C10 C15 C14 179.6(3)
C11 C10 C15 C16 178.3(3)
N4 C10 C15 C16 -2.4(4)
C14 C15 C16 C17 80.6(4)
C10 C15 C16 C17 -97.3(4)
C14 C15 C16 C18 -41.7(4)
C10 C15 C16 C18 140.4(3)
C12 C11 C19 C20 39.5(4)
C10 C11 C19 C20 -146.4(3)
C12 C11 C19 C21 -83.7(4)
C10 C11 C19 C21 90.4(4)
N5 C22 C23 C24 0.0(4)
C30 C22 C23 C24 -179.9(3)
C22 C23 C24 C29 0.1(4)
C22 C23 C24 C25 178.8(4)
C23 C24 C25 C26 179.1(4)
C29 C24 C25 C26 -2.3(6)
C24 C25 C26 C27 1.6(8)
C25 C26 C27 C28 -0.6(7)
C26 C27 C28 C29 0.4(6)
C27 C28 C29 N5 -179.7(3)
C27 C28 C29 C24 -1.1(5)
C23 C24 C29 N5 -0.1(4)
C25 C24 C29 N5 -179.1(3)
C23 C24 C29 C28 -178.9(3)
C25 C24 C29 C28 2.1(5)
C23 C22 C30 N6 176.1(3)
N5 C22 C30 N6 -3.7(5)
C36 C31 C32 C33 -0.3(5)
N6 C31 C32 C33 179.8(4)
C36 C31 C32 C40 179.2(3)
N6 C31 C32 C40 -0.7(5)
C31 C32 C33 C34 -0.9(7)
C40 C32 C33 C34 179.7(5)
C32 C33 C34 C35 2.1(9)
C33 C34 C35 C36 -2.2(8)
C34 C35 C36 C31 1.1(6)
C34 C35 C36 C37 175.1(4)
C32 C31 C36 C35 0.1(5)
N6 C31 C36 C35 -179.9(3)
C32 C31 C36 C37 -173.7(3)
N6 C31 C36 C37 6.2(4)
C35 C36 C37 C38 -79.7(4)
C31 C36 C37 C38 94.1(4)
C35 C36 C37 C39 44.8(5)
C31 C36 C37 C39 -141.4(3)
C33 C32 C40 C42 -52.7(5)
C31 C32 C40 C42 127.9(4)
C33 C32 C40 C41 70.3(5)
C31 C32 C40 C41 -109.1(4)
C49 C44 C45 C46 1.7(5)
N2 C44 C45 C46 -175.9(3)
C49 C44 C45 C53 -177.4(3)
N2 C44 C45 C53 5.0(4)
C44 C45 C46 C47 -0.4(5)
C53 C45 C46 C47 178.8(3)
C45 C46 C47 C48 -1.0(6)
C46 C47 C48 C49 1.0(6)
C47 C48 C49 C44 0.3(5)
C47 C48 C49 C50 176.1(3)
C45 C44 C49 C48 -1.7(4)
N2 C44 C49 C48 176.0(3)
C45 C44 C49 C50 -177.5(3)
N2 C44 C49 C50 0.2(4)
C48 C49 C50 C51 -93.4(4)
C44 C49 C50 C51 82.3(3)
C48 C49 C50 C52 31.0(4)
C44 C49 C50 C52 -153.3(3)
C46 C45 C53 C54 71.1(4)
C44 C45 C53 C54 -109.8(4)
C46 C45 C53 C55 -53.1(4)
C44 C45 C53 C55 126.1(3)
C61 C56 C57 C58 -1.5(5)
N1 C56 C57 C58 177.8(3)
C61 C56 C57 C65 -177.8(3)
N1 C56 C57 C65 1.5(5)
C56 C57 C58 C59 0.1(6)
C65 C57 C58 C59 176.5(4)
C57 C58 C59 C60 0.6(7)
C58 C59 C60 C61 0.1(7)
C59 C60 C61 C56 -1.6(6)
C59 C60 C61 C62 178.0(4)
C57 C56 C61 C60 2.2(5)
N1 C56 C61 C60 -177.0(3)
C57 C56 C61 C62 -177.3(3)
N1 C56 C61 C62 3.4(5)
C60 C61 C62 C63 -51.7(5)
C56 C61 C62 C63 127.8(4)
C60 C61 C62 C64 71.9(5)
C56 C61 C62 C64 -108.5(4)
C56 C57 C65 C67 91.7(4)
C58 C57 C65 C67 -84.6(4)
C56 C57 C65 C66 -143.3(4)
C58 C57 C65 C66 40.5(5)
N2 C43 N1 C56 178.3(2)
N2 C43 N1 Er1 0.3(2)
C57 C56 N1 C43 -113.3(3)
C61 C56 N1 C43 66.0(4)
C57 C56 N1 Er1 61.9(5)
C61 C56 N1 Er1 -118.8(4)
N5 Er1 N1 C43 108.21(15)
N3 Er1 N1 C43 -88.85(16)
N2 Er1 N1 C43 -0.20(14)
N6 Er1 N1 C43 -179.96(15)
N4 Er1 N1 C43 11.4(2)
N5 Er1 N1 C56 -67.4(4)
N3 Er1 N1 C56 95.5(4)
N2 Er1 N1 C56 -175.8(4)
N6 Er1 N1 C56 4.4(4)
N4 Er1 N1 C56 -164.2(4)
N1 C43 N2 C44 179.2(2)
N1 C43 N2 Er1 -0.4(2)
C49 C44 N2 C43 -114.3(3)
C45 C44 N2 C43 63.3(3)
C49 C44 N2 Er1 64.6(5)
C45 C44 N2 Er1 -117.7(4)
N5 Er1 N2 C43 -88.29(15)
N3 Er1 N2 C43 113.07(15)
N1 Er1 N2 C43 0.20(14)
N6 Er1 N2 C43 0.7(2)
N4 Er1 N2 C43 -174.84(14)
N5 Er1 N2 C44 92.6(4)
N3 Er1 N2 C44 -66.0(4)
N1 Er1 N2 C44 -178.9(4)
N6 Er1 N2 C44 -178.3(3)
N4 Er1 N2 C44 6.1(4)
C7 C8 N3 C1 179.7(3)
C3 C8 N3 C1 -1.7(3)
C7 C8 N3 Er1 -23.4(4)
C3 C8 N3 Er1 155.3(2)
C2 C1 N3 C8 0.4(3)
C9 C1 N3 C8 174.3(2)
C2 C1 N3 Er1 -162.48(19)
C9 C1 N3 Er1 11.4(3)
N5 Er1 N3 C8 142.9(2)
N2 Er1 N3 C8 -70.0(3)
N1 Er1 N3 C8 -9.7(3)
N6 Er1 N3 C8 85.2(3)
N4 Er1 N3 C8 -163.3(3)
N5 Er1 N3 C1 -62.0(2)
N2 Er1 N3 C1 85.09(18)
N1 Er1 N3 C1 145.38(17)
N6 Er1 N3 C1 -119.79(18)
N4 Er1 N3 C1 -8.28(17)
C1 C9 N4 C10 -177.8(2)
C1 C9 N4 Er1 -1.0(3)
C15 C10 N4 C9 80.8(3)
C11 C10 N4 C9 -99.9(3)
C15 C10 N4 Er1 -95.1(3)
C11 C10 N4 Er1 84.2(3)
N5 Er1 N4 C9 154.32(19)
N3 Er1 N4 C9 4.94(17)
N2 Er1 N4 C9 -95.59(18)
N1 Er1 N4 C9 -105.5(2)
N6 Er1 N4 C9 86.55(19)
N5 Er1 N4 C10 -29.6(2)
N3 Er1 N4 C10 -179.0(2)
N2 Er1 N4 C10 80.4(2)
N1 Er1 N4 C10 70.5(3)
N6 Er1 N4 C10 -97.4(2)
C28 C29 N5 C22 178.8(3)
C24 C29 N5 C22 0.0(3)
C28 C29 N5 Er1 -10.1(5)
C24 C29 N5 Er1 171.2(2)
C23 C22 N5 C29 0.0(3)
C30 C22 N5 C29 179.9(3)
C23 C22 N5 Er1 -173.5(2)
C30 C22 N5 Er1 6.3(4)
N3 Er1 N5 C29 121.7(3)
N2 Er1 N5 C29 -23.8(3)
N1 Er1 N5 C29 -83.2(3)
N6 Er1 N5 C29 -175.1(3)
N4 Er1 N5 C29 71.6(3)
N3 Er1 N5 C22 -67.8(2)
N2 Er1 N5 C22 146.68(19)
N1 Er1 N5 C22 87.3(2)
N6 Er1 N5 C22 -4.64(19)
N4 Er1 N5 C22 -117.9(2)
C22 C30 N6 C31 176.8(3)
C22 C30 N6 Er1 -0.6(4)
C36 C31 N6 C30 -95.2(3)
C32 C31 N6 C30 84.7(4)
C36 C31 N6 Er1 81.6(3)
C32 C31 N6 Er1 -98.5(3)
N5 Er1 N6 C30 2.8(2)
N3 Er1 N6 C30 148.7(2)
N2 Er1 N6 C30 -96.0(2)
N1 Er1 N6 C30 -95.6(2)
N4 Er1 N6 C30 79.3(2)
N5 Er1 N6 C31 -174.1(3)
N3 Er1 N6 C31 -28.3(3)
N2 Er1 N6 C31 87.0(3)
N1 Er1 N6 C31 87.5(3)
N4 Er1 N6 C31 -97.6(3)

loop_
_platon_squeeze_void_nr
_platon_squeeze_void_average_x
_platon_squeeze_void_average_y
_platon_squeeze_void_average_z
_platon_squeeze_void_volume
_platon_squeeze_void_count_electrons
_platon_squeeze_void_content
1 -0.100 0.138 0.209 328 43 ' '
2 0.101 -0.139 0.790 325 44 ' '
3 0.423 0.411 0.032 9 1 ' '
4 0.577 0.589 0.968 9 1 ' '
